data_7123714
loop_
_publ_author_name
'Ploszajski, Anna Rebecca'
'Billing, Matthew'
'Skipper, Neal'
'Cockcroft, Jeremy Karl'

_publ_section_title
;
 A Novel Ammonium Pentaborate -- Poly(ethylene-glycol) Templated
 Polymer-Inclusion Compound
;
_journal_name_full 'Chemical Communications'
_journal_paper_doi 10.1039/C9CC02720C
_journal_year 2019
_chemical_formula_moiety 'B5 H4 O10, H4 N'
_chemical_formula_sum 'B5 H8 N O10'
_chemical_formula_weight 236.12
_space_group_crystal_system monoclinic
_space_group_IT_number 14
_space_group_name_Hall '-P 2ybc'
_space_group_name_H-M_alt 'P 1 21/c 1'
_symmetry_space_group_name_Hall '-P 2ybc'
_symmetry_space_group_name_H-M 'P 1 21/c 1'
_atom_sites_solution_hydrogens mixed
_atom_sites_solution_primary iterative
_audit_creation_date 2019-03-07
_audit_creation_method
;
Olex2 1.2
(compiled 2018.05.29 svn.r3508 for OlexSys, GUI svn.r5506)
;
_audit_update_record
;
2019-03-18 deposited with the CCDC.    2019-06-21 downloaded from the CCDC.
;
_cell_angle_alpha 90
_cell_angle_beta 91.234(2)
_cell_angle_gamma 90
_cell_formula_units_Z 8
_cell_length_a 9.2922(2)
_cell_length_b 17.3394(5)
_cell_length_c 16.3648(5)
_cell_measurement_reflns_used 4405
_cell_measurement_temperature 150
_cell_measurement_theta_max 73.4110
_cell_measurement_theta_min 4.7290
_cell_volume 2636.10(12)
_computing_cell_refinement 'CrysAlisPro 1.171.38.43 (Rigaku OD, 2015)'
_computing_data_collection 'CrysAlisPro 1.171.38.43 (Rigaku OD, 2015)'
_computing_data_reduction 'CrysAlisPro 1.171.38.43 (Rigaku OD, 2015)'
_computing_molecular_graphics 'Olex2 (Dolomanov et al., 2009)'
_computing_publication_material 'Olex2 (Dolomanov et al., 2009)'
_computing_structure_refinement 'ShelXL (Sheldrick, 2015)'
_computing_structure_solution
;
Superflip (Palatinus & Chapuis, 2007;Palatinus & van der Lee, 2008;
Palatinus et al., 2012)
;
_diffrn_ambient_environment N~2~
_diffrn_ambient_temperature 150
_diffrn_detector 'CCD plate'
_diffrn_detector_area_resol_mean 5.2031
_diffrn_detector_type Atlas
_diffrn_measured_fraction_theta_full 0.997
_diffrn_measured_fraction_theta_max 0.965
_diffrn_measurement_details
;
List of Runs (angles in degrees, time in seconds):

  # Type    Start    End  Width  t~exp~   \w     \q     \k     \f   Frames
#--------------------------------------------------------------------------
  1  \w     -5.00  30.00   1.00   15.00    --  -42.62  38.00 -30.00   35
  2  \w    -67.00 -35.00   1.00   15.00    --  -42.62  38.00 -30.00   32
  3  \w    -96.00 -17.00   1.00   15.00    --  -42.62 125.00  30.00   79
  4  \w   -114.00 -28.00   1.00   15.00    --  -42.62 -57.00-180.00   86
  5  \w     59.00 132.00   1.00   60.00    --  106.36 -30.00  90.00   73
  6  \w     91.00 175.00   1.00   60.00    --  106.36  30.00 150.00   84
  7  \w     95.00 164.00   1.00   60.00    --  106.36 125.00 150.00   69
  8  \w    112.00 171.00   1.00   60.00    --  106.36 125.00 -90.00   59
  9  \w     32.00  99.00   1.00   60.00    --  106.36 -95.00 -90.00   67
 10  \w     35.00 109.00   1.00   60.00    --  106.36-125.00  30.00   74
;
_diffrn_measurement_device 'four-circle diffractometer'
_diffrn_measurement_device_type 'SuperNova, Dual, Cu at zero, Atlas'
_diffrn_measurement_method '\w scans'
_diffrn_orient_matrix_type 'CrysAlisPro convention (1999,Acta A55,543-557)'
_diffrn_orient_matrix_UB_11 -0.0923077000
_diffrn_orient_matrix_UB_12 0.0570977000
_diffrn_orient_matrix_UB_13 -0.0507321000
_diffrn_orient_matrix_UB_21 -0.0541325000
_diffrn_orient_matrix_UB_22 -0.0668410000
_diffrn_orient_matrix_UB_23 -0.0544848000
_diffrn_orient_matrix_UB_31 -0.1266314000
_diffrn_orient_matrix_UB_32 -0.0129852000
_diffrn_orient_matrix_UB_33 0.0576617000
_diffrn_radiation_monochromator mirror
_diffrn_radiation_probe x-ray
_diffrn_radiation_type CuK\a
_diffrn_radiation_wavelength 1.54184
_diffrn_reflns_av_R_equivalents 0.0254
_diffrn_reflns_av_unetI/netI 0.0331
_diffrn_reflns_Laue_measured_fraction_full 0.997
_diffrn_reflns_Laue_measured_fraction_max 0.965
_diffrn_reflns_limit_h_max 7
_diffrn_reflns_limit_h_min -11
_diffrn_reflns_limit_k_max 21
_diffrn_reflns_limit_k_min -21
_diffrn_reflns_limit_l_max 19
_diffrn_reflns_limit_l_min -17
_diffrn_reflns_number 10626
_diffrn_reflns_point_group_measured_fraction_full 0.997
_diffrn_reflns_point_group_measured_fraction_max 0.965
_diffrn_reflns_theta_full 67.684
_diffrn_reflns_theta_max 73.564
_diffrn_reflns_theta_min 3.714
_diffrn_source 'micro-focus sealed X-ray tube'
_diffrn_source_type 'SuperNova (Cu) X-ray Source'
_exptl_absorpt_coefficient_mu 1.040
_exptl_absorpt_correction_T_max 0.975
_exptl_absorpt_correction_T_min 0.909
_exptl_absorpt_correction_type gaussian
_exptl_absorpt_process_details
;
CrysAlisPro 1.171.38.43 (Rigaku Oxford Diffraction, 2015)
Numerical absorption correction based on gaussian integration over
            a multifaceted crystal model
Empirical absorption correction using spherical harmonics,
 implemented in SCALE3 ABSPACK scaling algorithm.
;
_exptl_crystal_colour 'clear colourless'
_exptl_crystal_colour_lustre clear
_exptl_crystal_colour_primary colourless
_exptl_crystal_density_diffrn 1.190
_exptl_crystal_description plate
_exptl_crystal_F_000 960
_exptl_crystal_size_max 0.091
_exptl_crystal_size_mid 0.081
_exptl_crystal_size_min 0.02
_refine_diff_density_max 0.160
_refine_diff_density_min -0.199
_refine_diff_density_rms 0.046
_refine_ls_extinction_method none
_refine_ls_goodness_of_fit_ref 1.002
_refine_ls_hydrogen_treatment mixed
_refine_ls_matrix_type full
_refine_ls_number_parameters 322
_refine_ls_number_reflns 5140
_refine_ls_number_restraints 94
_refine_ls_restrained_S_all 0.992
_refine_ls_R_factor_all 0.0492
_refine_ls_R_factor_gt 0.0383
_refine_ls_shift/su_max 0.000
_refine_ls_shift/su_mean 0.000
_refine_ls_structure_factor_coef Fsqd
_refine_ls_weighting_details 'w=1/[\s^2^(Fo^2^)+(0.0705P)^2^] where P=(Fo^2^+2Fc^2^)/3'
_refine_ls_weighting_scheme calc
_refine_ls_wR_factor_gt 0.1048
_refine_ls_wR_factor_ref 0.1117
_reflns_Friedel_coverage 0.000
_reflns_number_gt 4018
_reflns_number_total 5140
_reflns_threshold_expression 'I > 2\s(I)'
_cod_data_source_file c9cc02720c2.cif
_cod_data_source_block exp_1071
_cod_original_cell_volume 2636.12(13)
_cod_database_code 7123714
_shelx_shelxl_version_number 2014/7
_chemical_oxdiff_formula '(NH4 B5O10H4)2 (C2H4O)x'
_chemical_oxdiff_usercomment 'Crystals from heated PEO.AB'
_shelx_space_group_comment
;
The symmetry employed for this shelxl refinement is uniquely defined
by the following loop, which should always be used as a source of
symmetry information in preference to the above space-group names.
They are only intended as comments.
;
_shelx_estimated_absorpt_t_max 0.980
_shelx_estimated_absorpt_t_min 0.911
_reflns_odcompleteness_completeness 99.90
_reflns_odcompleteness_iscentric 1
_reflns_odcompleteness_theta 66.49
_olex2_refinement_description
;
1. Fixed Uiso
 At 1.5 times of:
  All O(H) groups
2. Restrained distances
 H1A-H1B \\sim H1A-H1C \\sim H1A-H1D \\sim H1B-H1C \\sim H1B-H1D \\sim H1C-H1D
\\sim H2A-H2B \\sim H2A-H2C
 \\sim H2A-H2D \\sim H2B-H2C \\sim H2B-H2D \\sim H2C-H2D
 with sigma of 0.001
 N1-H1A \\sim N1-H1B \\sim N1-H1C \\sim N1-H1D \\sim N2-H2A \\sim N2-H2B \\sim
N2-H2C \\sim N2-H2D
 with sigma of 0.001
3. Uiso/Uaniso restraints and constraints
Uiso(H1A) = Uiso(H1B) = Uiso(H1C) = Uiso(H1D) = Uiso(H2A) = Uiso(H2B) =
Uiso(H2C) = Uiso(H2D)
4.a Idealised tetrahedral OH refined as rotating group:
 O7A(H7A), O8A(H8A), O9A(H9A), O10A(H10A), O7B(H7B), O8B(H8B), O9B(H9B),
 O10B(H10B)
;
_olex2_date_sample_data_collection 2017-06-26
_olex2_submission_special_instructions 'No special instructions were received'
_oxdiff_exptl_absorpt_empirical_details
;
Empirical correction (ABSPACK) includes:
- Absorption correction using spherical harmonics
- Frame scaling
;
_oxdiff_exptl_absorpt_empirical_full_max 1.198
_oxdiff_exptl_absorpt_empirical_full_min 0.826

loop_
_space_group_symop_operation_xyz
'x, y, z'
'-x, y+1/2, -z+1/2'
'-x, -y, -z'
'x, -y-1/2, z-1/2'

loop_
_atom_site_label
_atom_site_type_symbol
_atom_site_fract_x
_atom_site_fract_y
_atom_site_fract_z
_atom_site_U_iso_or_equiv
_atom_site_adp_type
_atom_site_occupancy
_atom_site_site_symmetry_order
_atom_site_calc_flag
_atom_site_refinement_flags_posn
_atom_site_disorder_assembly
_atom_site_disorder_group
O1A O 0.73397(10) 0.38655(7) 0.40385(6) 0.0289(2) Uani 1 1 d . A 1
O2A O 0.48894(10) 0.40937(8) 0.43603(7) 0.0339(3) Uani 1 1 d . A 1
O3A O 0.66079(10) 0.38898(7) 0.54461(6) 0.0281(2) Uani 1 1 d . A 1
O4A O 0.90372(10) 0.41622(6) 0.50927(7) 0.0280(2) Uani 1 1 d . A 1
O5A O 1.06350(11) 0.30920(7) 0.50200(8) 0.0381(3) Uani 1 1 d . A 1
O6A O 0.80935(10) 0.28678(6) 0.49796(7) 0.0294(2) Uani 1 1 d . A 1
O7A O 0.97837(12) 0.18392(7) 0.51389(9) 0.0410(3) Uani 1 1 d . A 1
H7A H 0.9035 0.1596 0.5257 0.062 Uiso 1 1 calc GR A 1
O8A O 1.15629(11) 0.43428(7) 0.50799(9) 0.0388(3) Uani 1 1 d . A 1
H8A H 1.1293 0.4805 0.5082 0.058 Uiso 1 1 calc GR A 1
O9A O 0.56606(11) 0.43183(8) 0.30328(7) 0.0354(3) Uani 1 1 d . A 1
H9A H 0.6420 0.4357 0.2767 0.053 Uiso 1 1 calc GR A 1
O10A O 0.41923(11) 0.40605(8) 0.57491(7) 0.0376(3) Uani 1 1 d . A 1
H10A H 0.3386 0.4112 0.5514 0.056 Uiso 1 1 calc GR A 1
B1A B 0.59893(17) 0.40864(11) 0.38090(11) 0.0295(3) Uani 1 1 d . A 1
B2A B 0.52237(17) 0.40064(11) 0.51839(11) 0.0286(3) Uani 1 1 d . A 1
B3A B 0.77562(16) 0.36910(10) 0.48936(11) 0.0262(3) Uani 1 1 d . A 1
B4A B 1.03958(17) 0.38747(11) 0.50557(12) 0.0305(4) Uani 1 1 d . A 1
B5A B 0.94645(17) 0.25989(11) 0.50453(11) 0.0307(4) Uani 1 1 d . A 1
O1B O 0.18751(10) 0.56456(7) 0.78893(6) 0.0303(2) Uani 1 1 d . B 1
O2B O -0.06200(11) 0.53497(9) 0.80109(7) 0.0400(3) Uani 1 1 d . B 1
O3B O 0.09524(10) 0.51561(7) 0.91555(6) 0.0281(2) Uani 1 1 d . B 1
O4B O 0.26394(10) 0.61782(7) 0.91846(7) 0.0293(2) Uani 1 1 d . B 1
O5B O 0.51177(10) 0.58233(7) 0.92452(7) 0.0314(2) Uani 1 1 d . B 1
O6B O 0.33714(10) 0.48990(6) 0.87888(6) 0.0284(2) Uani 1 1 d . B 1
O7B O 0.58012(11) 0.45693(8) 0.88224(8) 0.0384(3) Uani 1 1 d . B 1
H7B H 0.6604 0.4752 0.8967 0.058 Uiso 1 1 calc GR B 1
O8B O 0.44122(11) 0.70081(7) 0.97763(8) 0.0364(3) Uani 1 1 d . B 1
H8B H 0.3682 0.7287 0.9834 0.055 Uiso 1 1 calc GR B 1
O9B O 0.02484(12) 0.56893(10) 0.67466(7) 0.0483(4) Uani 1 1 d . B 1
H9B H 0.1022 0.5726 0.6494 0.072 Uiso 1 1 calc GR B 1
O10B O -0.15519(11) 0.49991(9) 0.92689(7) 0.0423(3) Uani 1 1 d . B 1
H10B H -0.1293 0.4935 0.9759 0.064 Uiso 1 1 calc GR B 1
B1B B 0.05412(18) 0.55728(13) 0.75471(11) 0.0343(4) Uani 1 1 d . B 1
B2B B -0.03904(18) 0.51677(12) 0.88195(11) 0.0323(4) Uani 1 1 d . B 1
B3B B 0.22215(16) 0.54705(11) 0.87501(10) 0.0266(3) Uani 1 1 d . B 1
B4B B 0.40233(17) 0.63396(11) 0.94018(11) 0.0284(3) Uani 1 1 d . B 1
B5B B 0.47675(17) 0.50955(11) 0.89493(10) 0.0279(3) Uani 1 1 d . B 1
N1 N 0.27842(16) 0.16429(10) 0.43804(10) 0.0454(4) Uani 1 1 d D C 1
H1A H 0.2887(17) 0.1110(4) 0.4276(9) 0.096(4) Uiso 1 1 d D D 1
H1B H 0.2764(16) 0.1916(8) 0.3881(5) 0.096(4) Uiso 1 1 d D E 1
H1C H 0.3568(11) 0.1816(8) 0.4708(7) 0.096(4) Uiso 1 1 d D F 1
H1D H 0.1917(9) 0.1730(9) 0.4657(8) 0.096(4) Uiso 1 1 d D G 1
N2 N 0.3008(2) 0.52018(13) 0.31264(13) 0.0678(6) Uani 1 1 d D H 1
H2A H 0.3009(17) 0.5425(8) 0.3653(5) 0.096(4) Uiso 1 1 d D I 1
H2B H 0.3862(10) 0.4915(7) 0.3062(10) 0.096(4) Uiso 1 1 d D J 1
H2C H 0.2205(10) 0.4872(6) 0.3062(9) 0.096(4) Uiso 1 1 d D K 1
H2D H 0.2958(16) 0.5595(6) 0.2728(7) 0.096(4) Uiso 1 1 d D L 1

loop_
_atom_site_aniso_label
_atom_site_aniso_U_11
_atom_site_aniso_U_22
_atom_site_aniso_U_33
_atom_site_aniso_U_23
_atom_site_aniso_U_13
_atom_site_aniso_U_12
O1A 0.0178(4) 0.0423(6) 0.0266(5) 0.0056(4) 0.0013(4) 0.0040(4)
O2A 0.0173(5) 0.0557(7) 0.0285(6) 0.0065(5) -0.0006(4) 0.0037(5)
O3A 0.0167(4) 0.0407(6) 0.0267(5) 0.0024(4) -0.0003(4) 0.0023(4)
O4A 0.0160(4) 0.0323(5) 0.0355(6) 0.0033(4) -0.0011(4) 0.0014(4)
O5A 0.0175(5) 0.0344(6) 0.0625(8) 0.0048(5) 0.0019(5) 0.0028(4)
O6A 0.0186(5) 0.0324(6) 0.0371(6) 0.0049(4) -0.0013(4) 0.0010(4)
O7A 0.0229(5) 0.0338(6) 0.0664(8) 0.0069(6) 0.0012(5) 0.0025(4)
O8A 0.0164(5) 0.0346(6) 0.0651(8) 0.0057(6) -0.0038(5) 0.0023(4)
O9A 0.0229(5) 0.0571(8) 0.0260(6) 0.0058(5) -0.0017(4) 0.0046(5)
O10A 0.0188(5) 0.0625(8) 0.0314(6) 0.0035(5) 0.0014(4) 0.0052(5)
B1A 0.0196(7) 0.0394(9) 0.0294(8) 0.0032(7) -0.0016(6) 0.0023(7)
B2A 0.0177(7) 0.0373(9) 0.0308(9) 0.0034(7) -0.0010(6) 0.0010(6)
B3A 0.0166(6) 0.0347(9) 0.0272(8) 0.0028(6) -0.0005(6) 0.0014(6)
B4A 0.0181(7) 0.0355(9) 0.0376(9) 0.0047(7) -0.0020(6) 0.0029(7)
B5A 0.0207(7) 0.0347(9) 0.0366(9) 0.0030(7) 0.0001(6) 0.0018(7)
O1B 0.0187(5) 0.0476(6) 0.0246(5) 0.0033(4) -0.0008(4) -0.0034(4)
O2B 0.0179(5) 0.0754(9) 0.0265(6) 0.0083(6) -0.0030(4) -0.0072(5)
O3B 0.0167(4) 0.0438(6) 0.0237(5) 0.0022(4) -0.0007(4) -0.0028(4)
O4B 0.0175(4) 0.0384(6) 0.0320(6) -0.0041(4) -0.0025(4) 0.0000(4)
O5B 0.0159(4) 0.0412(6) 0.0370(6) -0.0057(5) -0.0025(4) -0.0023(4)
O6B 0.0176(5) 0.0368(6) 0.0306(5) -0.0035(4) -0.0018(4) -0.0012(4)
O7B 0.0191(5) 0.0434(7) 0.0525(7) -0.0106(6) -0.0051(5) 0.0021(5)
O8B 0.0239(5) 0.0380(6) 0.0470(7) -0.0074(5) -0.0059(5) 0.0005(4)
O9B 0.0231(5) 0.0963(12) 0.0255(6) 0.0099(6) -0.0032(4) -0.0061(6)
O10B 0.0169(5) 0.0828(10) 0.0272(6) 0.0093(6) -0.0023(4) -0.0068(5)
B1B 0.0203(7) 0.0559(12) 0.0266(9) 0.0026(8) -0.0016(6) -0.0035(8)
B2B 0.0200(7) 0.0494(11) 0.0273(9) 0.0019(7) -0.0007(6) -0.0037(7)
B3B 0.0173(7) 0.0399(9) 0.0225(8) -0.0010(7) -0.0004(6) -0.0026(6)
B4B 0.0201(7) 0.0381(9) 0.0270(8) -0.0002(7) 0.0001(6) -0.0012(7)
B5B 0.0192(7) 0.0375(9) 0.0270(8) -0.0012(7) 0.0006(6) -0.0019(6)
N1 0.0413(8) 0.0471(9) 0.0471(9) -0.0034(7) -0.0108(7) 0.0119(7)
N2 0.0612(11) 0.0734(13) 0.0670(12) -0.0284(10) -0.0377(10) 0.0330(10)

loop_
_atom_type_symbol
_atom_type_description
_atom_type_scat_dispersion_real
_atom_type_scat_dispersion_imag
_atom_type_scat_source
B B 0.0090 0.0039 'International Tables Vol C Tables 4.2.6.8 and 6.1.1.4'
H H 0.0000 0.0000 'International Tables Vol C Tables 4.2.6.8 and 6.1.1.4'
N N 0.0311 0.0180 'International Tables Vol C Tables 4.2.6.8 and 6.1.1.4'
O O 0.0492 0.0322 'International Tables Vol C Tables 4.2.6.8 and 6.1.1.4'

loop_
_exptl_crystal_face_index_h
_exptl_crystal_face_index_k
_exptl_crystal_face_index_l
_exptl_crystal_face_perp_dist
0 0 1 0.0407
0 0 -1 0.0407
0 1 0 0.0100
0 -1 0 0.0100
-6 -3 0 0.0410
6 3 0 0.0410

loop_
_geom_angle_atom_site_label_1
_geom_angle_atom_site_label_2
_geom_angle_atom_site_label_3
_geom_angle
B1A O1A B3A 122.85(12)
B1A O2A B2A 118.83(12)
B2A O3A B3A 122.66(12)
B4A O4A B3A 122.20(13)
B4A O5A B5A 118.67(12)
B5A O6A B3A 122.64(12)
O1A B1A O2A 121.06(14)
O1A B1A O9A 121.95(14)
O9A B1A O2A 116.99(13)
O3A B2A O2A 120.88(13)
O10A B2A O2A 120.78(13)
O10A B2A O3A 118.31(14)
O3A B3A O1A 111.10(12)
O3A B3A O4A 109.32(13)
O3A B3A O6A 109.20(13)
O4A B3A O1A 106.86(12)
O6A B3A O1A 109.97(13)
O6A B3A O4A 110.37(11)
O4A B4A O5A 120.94(14)
O8A B4A O4A 121.50(15)
O8A B4A O5A 117.52(13)
O6A B5A O5A 121.43(15)
O7A B5A O5A 115.62(13)
O7A B5A O6A 122.95(15)
B1B O1B B3B 123.80(12)
B2B O2B B1B 119.01(13)
B2B O3B B3B 123.56(13)
B4B O4B B3B 122.65(12)
B4B O5B B5B 119.04(12)
B5B O6B B3B 122.20(13)
O1B B1B O2B 121.00(15)
O9B B1B O1B 123.48(15)
O9B B1B O2B 115.50(14)
O3B B2B O2B 121.21(14)
O10B B2B O2B 117.71(14)
O10B B2B O3B 121.08(15)
O1B B3B O3B 110.36(11)
O4B B3B O1B 110.00(14)
O4B B3B O3B 107.34(12)
O6B B3B O1B 109.10(12)
O6B B3B O3B 108.83(13)
O6B B3B O4B 111.20(12)
O4B B4B O5B 120.99(15)
O4B B4B O8B 122.46(15)
O8B B4B O5B 116.55(13)
O6B B5B O5B 120.67(14)
O7B B5B O5B 120.54(13)
O7B B5B O6B 118.78(15)

loop_
_geom_bond_atom_site_label_1
_geom_bond_atom_site_label_2
_geom_bond_distance
O1A B1A 1.3573(19)
O1A B3A 1.475(2)
O2A B1A 1.378(2)
O2A B2A 1.385(2)
O3A B2A 1.3622(19)
O3A B3A 1.4547(19)
O4A B3A 1.4744(19)
O4A B4A 1.3599(19)
O5A B4A 1.377(2)
O5A B5A 1.385(2)
O6A B3A 1.467(2)
O6A B5A 1.3586(19)
O7A B5A 1.358(2)
O8A B4A 1.354(2)
O9A B1A 1.361(2)
O10A B2A 1.349(2)
O1B B1B 1.355(2)
O1B B3B 1.4699(19)
O2B B1B 1.388(2)
O2B B2B 1.373(2)
O3B B2B 1.3528(19)
O3B B3B 1.4703(18)
O4B B3B 1.466(2)
O4B B4B 1.3559(19)
O5B B4B 1.383(2)
O5B B5B 1.388(2)
O6B B3B 1.458(2)
O6B B5B 1.3614(19)
O7B B5B 1.344(2)
O8B B4B 1.357(2)
O9B B1B 1.347(2)
O10B B2B 1.351(2)

loop_
_exptl_oxdiff_crystal_face_indexfrac_h
_exptl_oxdiff_crystal_face_indexfrac_k
_exptl_oxdiff_crystal_face_indexfrac_l
_exptl_oxdiff_crystal_face_x
_exptl_oxdiff_crystal_face_y
_exptl_oxdiff_crystal_face_z
0.0017 0.0017 0.9996 -0.0508 -0.0547 0.0574
-0.0017 -0.0017 -0.9996 0.0508 0.0547 -0.0574
-0.0002 1.0005 -0.0004 0.0572 -0.0668 -0.0130
0.0002 -1.0005 0.0004 -0.0572 0.0668 0.0130
-5.8715 -2.5762 0.4929 0.3699 0.4632 0.8054
5.8715 2.5762 -0.4929 -0.3699 -0.4632 -0.8054

loop_
_smtbx_masks_void_nr
_smtbx_masks_void_average_x
_smtbx_masks_void_average_y
_smtbx_masks_void_average_z
_smtbx_masks_void_volume
_smtbx_masks_void_count_electrons
_smtbx_masks_void_content
1 -0.740 0.225 0.246 215.7 75.4 4(C2H4O)
2 -0.838 0.275 0.746 215.7 75.4 4(C2H4O)
3 -0.110 0.725 0.254 215.7 75.4 4(C2H4O)
4 -0.495 0.775 0.754 215.7 75.4 4(C2H4O)
